data_1570341
loop_
_publ_author_name
'Turnbull, Douglas'
'L&#xe9;gar&#xe9;, Marc-Andr&#xe9;'

_publ_section_title
;
 Rapid, iterative syntheses of unsymmetrical di- and triarylboranes from
 crystalline aryldifluoroboranes.
;
_journal_issue 48
_journal_name_full 'Chemical science'
_journal_page_first 14256
_journal_page_last 14261
_journal_paper_doi 10.1039/d3sc05071h
_journal_volume 14
_journal_year 2023
_chemical_formula_moiety 'C31 H29 B'
_chemical_formula_sum 'C31 H29 B'
_chemical_formula_weight 412.400
_chemical_name_systematic di-1-naphthyl(2,3,4,5,6-pentamethylphenyl)borane
_space_group_crystal_system monoclinic
_space_group_IT_number 14
_space_group_name_Hall '-P 2ybc'
_space_group_name_H-M_alt 'P 1 21/c 1'
_symmetry_Int_Tables_number 14
_atom_sites_solution_primary dual
_audit_creation_date 2023-09-03
_audit_creation_method
;
Olex2 1.5
(compiled 2023.08.17 svn.r577a77a9 for OlexSys, GUI svn.r6817)
;
_audit_update_record
;
2023-09-03 deposited with the CCDC.	2023-11-17 downloaded from the CCDC.
;
_cell_angle_alpha 90
_cell_angle_beta 102.054(2)
_cell_angle_gamma 90
_cell_formula_units_Z 4
_cell_length_a 18.0452(5)
_cell_length_b 7.7356(2)
_cell_length_c 17.4913(5)
_cell_measurement_reflns_used 5504
_cell_measurement_temperature 298(2)
_cell_measurement_theta_max 70.62
_cell_measurement_theta_min 2.50
_cell_volume 2387.78(11)
_computing_cell_refinement 'SAINT V8.38A (?, 2016)'
_computing_data_reduction 'SAINT V8.38A (?, 2016)'
_computing_molecular_graphics 'Olex2 1.5 (Dolomanov et al., 2009)'
_computing_publication_material 'Olex2 1.5 (Dolomanov et al., 2009)'
_computing_structure_refinement 'olex2.refine 1.5 (Bourhis et al., 2015)'
_computing_structure_solution 'SHELXT  (Sheldrick, 2015)'
_diffrn_ambient_temperature 298.15
_diffrn_measured_fraction_theta_full 0.9933
_diffrn_measured_fraction_theta_max 0.9910
_diffrn_measurement_device_type 'Bruker APEX-II CCD'
_diffrn_measurement_method '\f and \w scans'
_diffrn_radiation_type 'Cu K\a'
_diffrn_radiation_wavelength 1.54178
_diffrn_reflns_av_R_equivalents 0.0693
_diffrn_reflns_av_unetI/netI 0.0407
_diffrn_reflns_Laue_measured_fraction_full 0.9933
_diffrn_reflns_Laue_measured_fraction_max 0.9910
_diffrn_reflns_limit_h_max 22
_diffrn_reflns_limit_h_min -21
_diffrn_reflns_limit_k_max 8
_diffrn_reflns_limit_k_min -9
_diffrn_reflns_limit_l_max 13
_diffrn_reflns_limit_l_min -21
_diffrn_reflns_number 29797
_diffrn_reflns_point_group_measured_fraction_full 0.9933
_diffrn_reflns_point_group_measured_fraction_max 0.9910
_diffrn_reflns_theta_full 67.6786
_diffrn_reflns_theta_max 74.77
_diffrn_reflns_theta_min 2.50
_exptl_absorpt_coefficient_mu 0.477
_exptl_absorpt_correction_T_max 0.7538
_exptl_absorpt_correction_T_min 0.4156
_exptl_absorpt_correction_type multi-scan
_exptl_absorpt_process_details
;
SADABS-2016/2 (Bruker,2016/2) was used for absorption correction.
wR2(int) was 0.1272 before and 0.0504 after correction.
The Ratio of minimum to maximum transmission is 0.5513.
The \l/2 correction factor is Not present.
;
_exptl_crystal_colour 'clear colourless'
_exptl_crystal_colour_lustre clear
_exptl_crystal_colour_primary colourless
_exptl_crystal_density_diffrn 1.147
_exptl_crystal_description plate
_exptl_crystal_F_000 882.419
_exptl_crystal_size_max 0.26
_exptl_crystal_size_mid 0.24
_exptl_crystal_size_min 0.02
_refine_diff_density_max 0.3876
_refine_diff_density_min -0.1798
_refine_diff_density_rms 0.0434
_refine_ls_d_res_high 0.7989
_refine_ls_d_res_low 17.6473
_refine_ls_extinction_coef 0.022(3)
_refine_ls_extinction_expression Fc^*^=kFc[1+0.001xFc^2^\l^3^/sin(2\q)]^-1/4^
_refine_ls_goodness_of_fit_ref 0.9991
_refine_ls_hydrogen_treatment constr
_refine_ls_matrix_type full
_refine_ls_number_constraints 48
_refine_ls_number_parameters 295
_refine_ls_number_reflns 4858
_refine_ls_number_restraints 0
_refine_ls_restrained_S_all 0.9991
_refine_ls_R_factor_all 0.1051
_refine_ls_R_factor_gt 0.0739
_refine_ls_shift/su_max -0.0007
_refine_ls_shift/su_mean 0.0001
_refine_ls_structure_factor_coef Fsqd
_refine_ls_weighting_details 'w=1/[\s^2^(Fo^2^)+(0.1695P)^2^+0.0869P] where P=(Fo^2^+2Fc^2^)/3'
_refine_ls_weighting_scheme calc
_refine_ls_wR_factor_gt 0.2226
_refine_ls_wR_factor_ref 0.2623
_reflns_Friedel_coverage 0.0
_reflns_limit_h_max 21
_reflns_limit_h_min -22
_reflns_limit_k_max 9
_reflns_limit_k_min 0
_reflns_limit_l_max 21
_reflns_limit_l_min 0
_reflns_number_gt 2935
_reflns_number_total 4858
_reflns_threshold_expression I>=2u(I)
_cod_data_source_file d3sc05071h2.cif
_cod_data_source_block 5c_BPN2
_cod_depositor_comments 'Adding full bibliography for 1570333--1570346.cif.'
_cod_database_code 1570341
_olex2_refinement_description
;
1. Fixed Uiso
 At 1.2 times of:
  All C(H) groups
 At 1.5 times of:
  All C(H,H,H) groups
2.a Aromatic/amide H refined with riding coordinates:
 C13(H13), C14(H14), C15(H15), C17(H17), C18(H18), C19(H19), C20(H20),
 C23(H23), C24(H24), C25(H25), C27(H27), C28(H28), C29(H29), C30(H30)
2.b Idealised Me refined as rotating group:
 C7(H7a,H7b,H7c), C8(H8a,H8b,H8c), C9(H9a,H9b,H9c), C10(H10a,H10b,H10c),
 C11(H11a,H11b,H11c)
;
_olex2_submission_special_instructions 'No special instructions were received'

loop_
_space_group_symop_id
_space_group_symop_operation_xyz
1 x,y,z
2 -x,y+1/2,-z+1/2
3 -x,-y,-z
4 x,-y-1/2,z-1/2

loop_
_atom_site_label
_atom_site_type_symbol
_atom_site_fract_x
_atom_site_fract_y
_atom_site_fract_z
_atom_site_U_iso_or_equiv
_atom_site_adp_type
_atom_site_occupancy
_atom_site_refinement_flags_posn
C1 C 0.64562(13) 0.3396(3) 0.65354(13) 0.0714(6) Uani 1.000000 .
C2 C 0.62212(15) 0.2778(3) 0.57628(13) 0.0760(6) Uani 1.000000 .
C3 C 0.54507(15) 0.2693(3) 0.54188(14) 0.0792(7) Uani 1.000000 .
C4 C 0.49085(15) 0.3218(3) 0.58387(16) 0.0832(7) Uani 1.000000 .
C5 C 0.51374(14) 0.3860(3) 0.66018(16) 0.0798(7) Uani 1.000000 .
C6 C 0.59095(14) 0.3946(3) 0.69465(14) 0.0732(6) Uani 1.000000 .
C7 C 0.68097(16) 0.2196(4) 0.53196(15) 0.0953(9) Uani 1.000000 .
H7a H 0.6787(9) 0.2921(19) 0.4870(8) 0.1430(13) Uiso 1.000000 GR
H7b H 0.7304(2) 0.228(3) 0.5652(4) 0.1430(13) Uiso 1.000000 GR
H7c H 0.6713(8) 0.1020(10) 0.5155(12) 0.1430(13) Uiso 1.000000 GR
C8 C 0.5210(2) 0.2078(4) 0.45772(16) 0.1061(10) Uani 1.000000 .
H8a H 0.5649(2) 0.174(3) 0.4386(5) 0.1592(15) Uiso 1.000000 GR
H8b H 0.4873(12) 0.111(2) 0.4555(3) 0.1592(15) Uiso 1.000000 GR
H8c H 0.4955(13) 0.3000(12) 0.4260(3) 0.1592(15) Uiso 1.000000 GR
C9 C 0.40792(17) 0.3105(5) 0.5461(2) 0.1120(11) Uani 1.000000 .
H9a H 0.3786(2) 0.302(3) 0.5859(2) 0.1680(16) Uiso 1.000000 GR
H9b H 0.3931(4) 0.4121(16) 0.5151(12) 0.1680(16) Uiso 1.000000 GR
H9c H 0.3992(3) 0.2101(19) 0.5132(12) 0.1680(16) Uiso 1.000000 GR
C10 C 0.45649(16) 0.4487(5) 0.7060(2) 0.1088(10) Uani 1.000000 .
H10a H 0.4501(12) 0.3625(16) 0.7435(11) 0.1632(15) Uiso 1.000000 GR
H10b H 0.4742(8) 0.554(2) 0.7326(13) 0.1632(15) Uiso 1.000000 GR
H10c H 0.4088(5) 0.469(3) 0.6708(3) 0.1632(15) Uiso 1.000000 GR
C11 C 0.61546(17) 0.4673(4) 0.77618(16) 0.0953(9) Uani 1.000000 .
H11a H 0.6035(12) 0.3862(13) 0.81336(19) 0.1430(13) Uiso 1.000000 GR
H11b H 0.6691(3) 0.488(3) 0.7871(5) 0.1430(13) Uiso 1.000000 GR
H11c H 0.5893(10) 0.5741(16) 0.7799(4) 0.1430(13) Uiso 1.000000 GR
C12 C 0.78508(14) 0.4800(3) 0.66280(12) 0.0751(6) Uani 1.000000 .
C13 C 0.75355(18) 0.6380(4) 0.63622(15) 0.0898(8) Uani 1.000000 .
H13 H 0.70181(18) 0.6549(4) 0.63186(15) 0.1078(9) Uiso 1.000000 R
C14 C 0.7977(2) 0.7734(4) 0.61566(18) 0.1119(11) Uani 1.000000 .
H14 H 0.7757(2) 0.8797(4) 0.59975(18) 0.1342(13) Uiso 1.000000 R
C15 C 0.8737(2) 0.7470(5) 0.61933(19) 0.1124(11) Uani 1.000000 .
H15 H 0.9030(2) 0.8374(5) 0.60690(19) 0.1349(13) Uiso 1.000000 R
C16 C 0.90780(17) 0.5882(4) 0.64120(14) 0.0912(8) Uani 1.000000 .
C17 C 0.9850(2) 0.5602(6) 0.64173(19) 0.1155(12) Uani 1.000000 .
H17 H 1.0139(2) 0.6498(6) 0.62782(19) 0.1385(14) Uiso 1.000000 R
C18 C 1.01770(19) 0.4047(7) 0.6622(2) 0.1212(13) Uani 1.000000 .
H18 H 1.06875(19) 0.3882(7) 0.6622(2) 0.1455(16) Uiso 1.000000 R
C19 C 0.97539(16) 0.2703(5) 0.68321(16) 0.1040(10) Uani 1.000000 .
H19 H 0.99821(16) 0.1637(5) 0.69677(16) 0.1248(12) Uiso 1.000000 R
C20 C 0.90022(15) 0.2925(4) 0.68421(13) 0.0866(8) Uani 1.000000 .
H20 H 0.87270(15) 0.2007(4) 0.69846(13) 0.1039(9) Uiso 1.000000 R
C21 C 0.86410(14) 0.4522(4) 0.66398(11) 0.0761(7) Uani 1.000000 .
C22 C 0.75774(13) 0.2285(3) 0.76711(13) 0.0750(6) Uani 1.000000 .
C23 C 0.73088(15) 0.0596(3) 0.76371(16) 0.0835(7) Uani 1.000000 .
H23 H 0.69698(15) 0.0248(3) 0.71873(16) 0.1002(9) Uiso 1.000000 R
C24 C 0.75187(17) -0.0614(4) 0.8241(2) 0.0962(9) Uani 1.000000 .
H24 H 0.73389(17) -0.1743(4) 0.8182(2) 0.1154(10) Uiso 1.000000 R
C25 C 0.79950(17) -0.0096(4) 0.89198(19) 0.0991(9) Uani 1.000000 .
H25 H 0.81356(17) -0.0885(4) 0.93255(19) 0.1189(11) Uiso 1.000000 R
C26 C 0.82704(15) 0.1580(4) 0.90120(13) 0.0809(7) Uani 1.000000 .
C27 C 0.87729(19) 0.2142(5) 0.97108(15) 0.1042(10) Uani 1.000000 .
H27 H 0.89126(19) 0.1358(5) 1.01185(15) 0.1251(12) Uiso 1.000000 R
C28 C 0.9052(2) 0.3755(6) 0.98032(16) 0.1146(11) Uani 1.000000 .
H28 H 0.9379(2) 0.4077(6) 1.02653(16) 0.1375(13) Uiso 1.000000 R
C29 C 0.88445(19) 0.4932(5) 0.92001(15) 0.1031(9) Uani 1.000000 .
H29 H 0.90263(19) 0.6058(5) 0.92698(15) 0.1237(11) Uiso 1.000000 R
C30 C 0.83803(16) 0.4490(4) 0.85040(13) 0.0831(7) Uani 1.000000 .
H30 H 0.82569(16) 0.5310(4) 0.81092(13) 0.0998(8) Uiso 1.000000 R
C31 C 0.80853(14) 0.2781(4) 0.83810(13) 0.0774(7) Uani 1.000000 .
B1 B 0.73166(16) 0.3490(4) 0.69443(15) 0.0722(7) Uani 1.000000 .

loop_
_atom_site_aniso_label
_atom_site_aniso_U_11
_atom_site_aniso_U_22
_atom_site_aniso_U_33
_atom_site_aniso_U_12
_atom_site_aniso_U_13
_atom_site_aniso_U_23
C1 0.0701(14) 0.0716(13) 0.0728(13) 0.0031(10) 0.0154(10) 0.0082(10)
C2 0.0825(16) 0.0717(14) 0.0743(13) 0.0018(11) 0.0174(11) 0.0070(10)
C3 0.0848(17) 0.0689(14) 0.0776(14) -0.0036(12) 0.0028(12) 0.0106(11)
C4 0.0749(16) 0.0708(14) 0.0987(17) -0.0015(11) 0.0060(13) 0.0186(12)
C5 0.0687(15) 0.0739(15) 0.0983(17) 0.0023(11) 0.0208(12) 0.0108(12)
C6 0.0685(14) 0.0715(13) 0.0814(14) 0.0017(10) 0.0196(11) 0.0052(10)
C7 0.103(2) 0.102(2) 0.0854(17) 0.0068(16) 0.0302(15) -0.0030(14)
C8 0.124(3) 0.100(2) 0.0830(17) -0.0117(18) -0.0027(16) 0.0077(15)
C9 0.0790(19) 0.112(2) 0.135(3) -0.0051(17) -0.0011(17) 0.023(2)
C10 0.0779(19) 0.110(2) 0.145(3) 0.0028(16) 0.0366(18) -0.003(2)
C11 0.0886(19) 0.105(2) 0.0956(18) 0.0060(15) 0.0262(14) -0.0121(15)
C12 0.0781(15) 0.0871(16) 0.0579(11) -0.0016(12) 0.0087(10) 0.0081(10)
C13 0.102(2) 0.0854(17) 0.0780(15) -0.0003(15) 0.0088(13) 0.0136(12)
C14 0.147(3) 0.0839(19) 0.104(2) -0.011(2) 0.024(2) 0.0130(16)
C15 0.141(3) 0.104(2) 0.099(2) -0.039(2) 0.039(2) -0.0035(17)
C16 0.099(2) 0.112(2) 0.0652(13) -0.0303(17) 0.0233(13) -0.0143(13)
C17 0.098(2) 0.159(3) 0.098(2) -0.046(2) 0.0416(18) -0.031(2)
C18 0.0737(19) 0.192(4) 0.102(2) -0.016(2) 0.0289(16) -0.027(2)
C19 0.0755(17) 0.161(3) 0.0792(16) 0.0094(18) 0.0242(13) 0.0013(17)
C20 0.0775(16) 0.120(2) 0.0635(12) 0.0071(15) 0.0190(11) 0.0106(13)
C21 0.0771(15) 0.1016(18) 0.0496(10) -0.0141(13) 0.0134(9) -0.0020(10)
C22 0.0687(14) 0.0844(15) 0.0754(13) 0.0029(11) 0.0235(11) 0.0099(11)
C23 0.0734(15) 0.0828(16) 0.0982(17) -0.0031(12) 0.0271(13) 0.0087(13)
C24 0.0821(18) 0.0875(18) 0.124(2) 0.0041(14) 0.0327(17) 0.0243(16)
C25 0.0859(19) 0.107(2) 0.109(2) 0.0159(16) 0.0329(16) 0.0312(17)
C26 0.0806(16) 0.0970(18) 0.0680(13) 0.0139(13) 0.0225(11) 0.0165(12)
C27 0.115(2) 0.131(3) 0.0668(15) 0.019(2) 0.0211(15) 0.0167(16)
C28 0.128(3) 0.141(3) 0.0691(16) 0.010(2) 0.0080(16) -0.0018(17)
C29 0.120(2) 0.115(2) 0.0688(15) 0.0029(19) 0.0060(14) -0.0037(14)
C30 0.0900(17) 0.0916(17) 0.0662(13) -0.0018(14) 0.0127(11) 0.0012(11)
C31 0.0705(14) 0.1003(18) 0.0650(12) 0.0136(13) 0.0221(10) 0.0109(11)
B1 0.0722(16) 0.0809(17) 0.0652(13) 0.0078(12) 0.0180(11) 0.0053(11)

loop_
_atom_type_symbol
_atom_type_scat_dispersion_real
_atom_type_scat_dispersion_imag
_atom_type_scat_Cromer_Mann_a1
_atom_type_scat_Cromer_Mann_a2
_atom_type_scat_Cromer_Mann_a3
_atom_type_scat_Cromer_Mann_a4
_atom_type_scat_Cromer_Mann_b1
_atom_type_scat_Cromer_Mann_b2
_atom_type_scat_Cromer_Mann_b3
_atom_type_scat_Cromer_Mann_b4
_atom_type_scat_Cromer_Mann_c
_atom_type_scat_source
_atom_type_scat_dispersion_source
B 0.00925 0.00394 2.05450 1.33260 1.09790 0.70680 23.21850 1.02100 60.34980 0.14030 -0.19320 'International Tables Volume C Table 6.1.1.4 (pp. 500-502)' 'Brennan, Cowan, Rev. Sci. Instrum., 1992, 63, 850'
C 0.01788 0.00908 2.31000 1.02000 1.58860 0.86500 20.84390 10.20750 0.56870 51.65120 0.21560 'International Tables Volume C Table 6.1.1.4 (pp. 500-502)' 'Brennan, Cowan, Rev. Sci. Instrum., 1992, 63, 850'
H 0.00000 0.00000 0.49300 0.32291 0.14019 0.04081 10.51090 26.12570 3.14236 57.79970 0.00304 'International Tables Volume C Table 6.1.1.4 (pp. 500-502)' 'Brennan, Cowan, Rev. Sci. Instrum., 1992, 63, 850'

loop_
_geom_angle_atom_site_label_1
_geom_angle_atom_site_label_2
_geom_angle_atom_site_label_3
_geom_angle
_geom_angle_site_symmetry_1
_geom_angle_site_symmetry_3
_geom_angle_publ_flag
C6 C1 C2 119.4(2) . . ?
B1 C1 C2 121.5(2) . . ?
B1 C1 C6 119.1(2) . . ?
C3 C2 C1 120.1(2) . . ?
C7 C2 C1 119.3(2) . . ?
C7 C2 C3 120.6(2) . . ?
C4 C3 C2 120.1(2) . . ?
C8 C3 C2 119.3(3) . . ?
C8 C3 C4 120.5(3) . . ?
C5 C4 C3 120.2(2) . . ?
C9 C4 C3 119.5(3) . . ?
C9 C4 C5 120.4(3) . . ?
C6 C5 C4 119.7(2) . . ?
C10 C5 C4 121.3(2) . . ?
C10 C5 C6 119.0(3) . . ?
C5 C6 C1 120.5(2) . . ?
C11 C6 C1 119.9(2) . . ?
C11 C6 C5 119.6(2) . . ?
H7a C7 C2 109.5 . . ?
H7b C7 C2 109.5 . . ?
H7b C7 H7a 109.5 . . ?
H7c C7 C2 109.5 . . ?
H7c C7 H7a 109.5 . . ?
H7c C7 H7b 109.5 . . ?
H8a C8 C3 109.5 . . ?
H8b C8 C3 109.5 . . ?
H8b C8 H8a 109.5 . . ?
H8c C8 C3 109.5 . . ?
H8c C8 H8a 109.5 . . ?
H8c C8 H8b 109.5 . . ?
H9a C9 C4 109.5 . . ?
H9b C9 C4 109.5 . . ?
H9b C9 H9a 109.5 . . ?
H9c C9 C4 109.5 . . ?
H9c C9 H9a 109.5 . . ?
H9c C9 H9b 109.5 . . ?
H10a C10 C5 109.5 . . ?
H10b C10 C5 109.5 . . ?
H10b C10 H10a 109.5 . . ?
H10c C10 C5 109.5 . . ?
H10c C10 H10a 109.5 . . ?
H10c C10 H10b 109.5 . . ?
H11a C11 C6 109.5 . . ?
H11b C11 C6 109.5 . . ?
H11b C11 H11a 109.5 . . ?
H11c C11 C6 109.5 . . ?
H11c C11 H11a 109.5 . . ?
H11c C11 H11b 109.5 . . ?
C21 C12 C13 118.2(2) . . ?
B1 C12 C13 116.5(2) . . ?
B1 C12 C21 125.2(2) . . ?
H13 C13 C12 119.10(16) . . ?
C14 C13 C12 121.8(3) . . ?
C14 C13 H13 119.1(2) . . ?
H14 C14 C13 120.3(2) . . ?
C15 C14 C13 119.3(3) . . ?
C15 C14 H14 120.3(2) . . ?
H15 C15 C14 119.2(2) . . ?
C16 C15 C14 121.6(3) . . ?
C16 C15 H15 119.21(19) . . ?
C17 C16 C15 121.2(3) . . ?
C21 C16 C15 119.4(3) . . ?
C21 C16 C17 119.4(3) . . ?
H17 C17 C16 119.5(2) . . ?
C18 C17 C16 120.9(3) . . ?
C18 C17 H17 119.5(2) . . ?
H18 C18 C17 119.9(2) . . ?
C19 C18 C17 120.2(3) . . ?
C19 C18 H18 119.9(2) . . ?
H19 C19 C18 119.6(2) . . ?
C20 C19 C18 120.8(4) . . ?
C20 C19 H19 119.6(2) . . ?
H20 C20 C19 119.5(2) . . ?
C21 C20 C19 120.9(3) . . ?
C21 C20 H20 119.53(15) . . ?
C16 C21 C12 119.5(3) . . ?
C20 C21 C12 122.7(2) . . ?
C20 C21 C16 117.7(3) . . ?
C31 C22 C23 116.3(2) . . ?
B1 C22 C23 118.7(2) . . ?
B1 C22 C31 125.0(2) . . ?
H23 C23 C22 118.05(15) . . ?
C24 C23 C22 123.9(3) . . ?
C24 C23 H23 118.05(18) . . ?
H24 C24 C23 120.70(19) . . ?
C25 C24 C23 118.6(3) . . ?
C25 C24 H24 120.70(18) . . ?
H25 C25 C24 119.39(18) . . ?
C26 C25 C24 121.2(3) . . ?
C26 C25 H25 119.39(17) . . ?
C27 C26 C25 122.2(3) . . ?
C31 C26 C25 119.9(3) . . ?
C31 C26 C27 117.8(3) . . ?
H27 C27 C26 118.63(19) . . ?
C28 C27 C26 122.7(3) . . ?
C28 C27 H27 118.63(18) . . ?
H28 C28 C27 120.51(18) . . ?
C29 C28 C27 119.0(3) . . ?
C29 C28 H28 120.5(2) . . ?
H29 C29 C28 119.0(2) . . ?
C30 C29 C28 122.1(3) . . ?
C30 C29 H29 118.96(19) . . ?
H30 C30 C29 119.80(19) . . ?
C31 C30 C29 120.4(3) . . ?
C31 C30 H30 119.80(14) . . ?
C26 C31 C22 120.0(3) . . ?
C30 C31 C22 122.0(2) . . ?
C30 C31 C26 117.9(2) . . ?
C12 B1 C1 119.3(2) . . ?
C22 B1 C1 116.3(2) . . ?
C22 B1 C12 124.4(2) . . ?

loop_
_geom_bond_atom_site_label_1
_geom_bond_atom_site_label_2
_geom_bond_distance
_geom_bond_site_symmetry_2
_geom_bond_publ_flag
C1 C2 1.413(3) . ?
C1 C6 1.403(3) . ?
C1 B1 1.570(4) . ?
C2 C3 1.396(3) . ?
C2 C7 1.508(3) . ?
C3 C4 1.401(4) . ?
C3 C8 1.521(4) . ?
C4 C5 1.403(4) . ?
C4 C9 1.507(4) . ?
C5 C6 1.399(3) . ?
C5 C10 1.513(4) . ?
C6 C11 1.511(3) . ?
C7 H7a 0.9600 . ?
C7 H7b 0.9600 . ?
C7 H7c 0.9600 . ?
C8 H8a 0.9600 . ?
C8 H8b 0.9600 . ?
C8 H8c 0.9600 . ?
C9 H9a 0.9600 . ?
C9 H9b 0.9600 . ?
C9 H9c 0.9600 . ?
C10 H10a 0.9600 . ?
C10 H10b 0.9600 . ?
C10 H10c 0.9600 . ?
C11 H11a 0.9600 . ?
C11 H11b 0.9600 . ?
C11 H11c 0.9600 . ?
C12 C13 1.386(4) . ?
C12 C21 1.438(3) . ?
C12 B1 1.577(4) . ?
C13 H13 0.9300 . ?
C13 C14 1.408(4) . ?
C14 H14 0.9300 . ?
C14 C15 1.375(5) . ?
C15 H15 0.9300 . ?
C15 C16 1.392(5) . ?
C16 C17 1.407(5) . ?
C16 C21 1.420(4) . ?
C17 H17 0.9300 . ?
C17 C18 1.355(6) . ?
C18 H18 0.9300 . ?
C18 C19 1.384(5) . ?
C19 H19 0.9300 . ?
C19 C20 1.371(4) . ?
C20 H20 0.9300 . ?
C20 C21 1.407(4) . ?
C22 C23 1.391(4) . ?
C22 C31 1.433(4) . ?
C22 B1 1.567(3) . ?
C23 H23 0.9300 . ?
C23 C24 1.403(4) . ?
C24 H24 0.9300 . ?
C24 C25 1.372(4) . ?
C25 H25 0.9300 . ?
C25 C26 1.386(4) . ?
C26 C27 1.429(4) . ?
C26 C31 1.428(3) . ?
C27 H27 0.9300 . ?
C27 C28 1.342(5) . ?
C28 H28 0.9300 . ?
C28 C29 1.384(4) . ?
C29 H29 0.9300 . ?
C29 C30 1.369(4) . ?
C30 H30 0.9300 . ?
C30 C31 1.424(4) . ?

loop_
_geom_torsion_atom_site_label_1
_geom_torsion_atom_site_label_2
_geom_torsion_atom_site_label_3
_geom_torsion_atom_site_label_4
_geom_torsion
_geom_torsion_site_symmetry_1
_geom_torsion_site_symmetry_2
_geom_torsion_site_symmetry_3
_geom_torsion_site_symmetry_4
_geom_torsion_publ_flag
C1 C2 C3 C4 -0.1(3) . . . . ?
C1 C2 C3 C8 178.1(2) . . . . ?
C1 C6 C5 C4 0.0(3) . . . . ?
C1 C6 C5 C10 -179.2(3) . . . . ?
C1 B1 C12 C13 36.5(3) . . . . ?
C1 B1 C12 C21 -147.5(2) . . . . ?
C1 B1 C22 C23 42.6(2) . . . . ?
C1 B1 C22 C31 -138.0(2) . . . . ?
C2 C3 C4 C5 1.1(3) . . . . ?
C2 C3 C4 C9 -179.5(3) . . . . ?
C3 C4 C5 C6 -1.1(3) . . . . ?
C3 C4 C5 C10 178.1(3) . . . . ?
C4 C5 C6 C11 178.7(2) . . . . ?
C12 C13 C14 C15 2.3(3) . . . . ?
C12 C21 C16 C15 1.0(3) . . . . ?
C12 C21 C16 C17 -179.4(2) . . . . ?
C12 C21 C20 C19 178.8(2) . . . . ?
C12 B1 C22 C23 -139.6(2) . . . . ?
C12 B1 C22 C31 39.8(3) . . . . ?
C13 C14 C15 C16 1.5(4) . . . . ?
C14 C15 C16 C17 177.4(3) . . . . ?
C14 C15 C16 C21 -3.1(4) . . . . ?
C15 C16 C17 C18 -179.3(3) . . . . ?
C15 C16 C21 C20 178.8(3) . . . . ?
C16 C17 C18 C19 -0.1(3) . . . . ?
C16 C21 C20 C19 1.1(3) . . . . ?
C17 C18 C19 C20 -0.5(4) . . . . ?
C18 C19 C20 C21 0.0(3) . . . . ?
C22 C23 C24 C25 2.5(3) . . . . ?
C22 C31 C26 C25 3.9(3) . . . . ?
C22 C31 C26 C27 -179.3(2) . . . . ?
C22 C31 C30 C29 177.8(3) . . . . ?
C23 C24 C25 C26 -0.4(3) . . . . ?
C24 C25 C26 C27 -179.4(3) . . . . ?
C24 C25 C26 C31 -2.7(3) . . . . ?
C25 C26 C27 C28 179.1(3) . . . . ?
C25 C26 C31 C30 179.9(2) . . . . ?
C26 C27 C28 C29 0.2(4) . . . . ?
C26 C31 C30 C29 1.9(3) . . . . ?
C27 C28 C29 C30 -1.8(4) . . . . ?
C28 C29 C30 C31 0.7(4) . . . . ?
